data_7201458
loop_
_publ_author_name
'Moggach, Stephen A.'
'Galloway, Kyle W.'
'Lennie, Alistair R.'
'Parois, Pascal'
'Rowantree, Niall'
'Brechin, Euan K.'
'Warren, John E.'
'Murrie, Mark'
'Parsons, Simon'

_publ_section_title
;
 Polymerisation of a Cu(II) dimer into 1D chains using high pressure
;
_journal_issue 12
_journal_name_full CrystEngComm
_journal_page_first 2601
_journal_paper_doi 10.1039/b912707k
_journal_volume 11
_journal_year 2009
_chemical_formula_moiety 'C9 H21 Cu2 N9 O8'
_chemical_formula_sum 'C9 H21 Cu2 N9 O8'
_chemical_formula_weight 510.41
_space_group_IT_number 62
_symmetry_cell_setting orthorhombic
_symmetry_space_group_name_Hall '-P 2ac 2n'
_symmetry_space_group_name_H-M 'P n m a'
_atom_sites_solution_hydrogens geom
_atom_sites_solution_primary direct
_audit_creation_date 09-04-10
_audit_creation_method CRYSTALS_ver_12.87
_cell_angle_alpha 90
_cell_angle_beta 90
_cell_angle_gamma 90
_cell_formula_units_Z 4
_cell_length_a 15.6012(9)
_cell_length_b 12.5198(3)
_cell_length_c 8.8557(2)
_cell_measurement_reflns_used 3765
_cell_measurement_temperature 293
_cell_measurement_theta_max 17
_cell_measurement_theta_min 3
_cell_volume 1729.73(11)
_computing_cell_refinement 'SAINT (Siemens ,1995)'
_computing_data_collection 'SMART (Siemens, 1993)'
_computing_data_reduction 'SAINT (Siemens ,1995)'
_computing_molecular_graphics 'CAMERON (Watkin et al., 1996)'
_computing_publication_material 'CRYSTALS (Betteridge et al., 2003)'
_computing_structure_refinement 'CRYSTALS (Betteridge et al., 2003)'
_computing_structure_solution 'USER DEFINED STRUCTURE SOLUTION'
_diffrn_ambient_temperature 293
_diffrn_measured_fraction_theta_full 0.661
_diffrn_measured_fraction_theta_max 0.633
_diffrn_measurement_device 'Bruker SMART'
_diffrn_measurement_device_type Area
_diffrn_measurement_method \w
_diffrn_radiation_monochromator silicon
_diffrn_radiation_type Synchrotron
_diffrn_radiation_wavelength 0.47670
_diffrn_reflns_av_R_equivalents 0.050
_diffrn_reflns_limit_h_max 11
_diffrn_reflns_limit_h_min -12
_diffrn_reflns_limit_k_max 15
_diffrn_reflns_limit_k_min -15
_diffrn_reflns_limit_l_max 11
_diffrn_reflns_limit_l_min -11
_diffrn_reflns_number 10697
_diffrn_reflns_theta_full 12.989
_diffrn_reflns_theta_max 17.319
_diffrn_reflns_theta_min 2.082
_diffrn_standards_number 0
_exptl_absorpt_coefficient_mu 2.524
_exptl_absorpt_correction_T_max 0.78
_exptl_absorpt_correction_T_min 0.61
_exptl_absorpt_correction_type multi-scan
_exptl_absorpt_process_details 'SADABS (Siemens, 1996)'
_exptl_crystal_colour blue
_exptl_crystal_density_diffrn 1.960
_exptl_crystal_density_method 'not measured'
_exptl_crystal_description block
_exptl_crystal_F_000 1040
_exptl_crystal_size_max 0.20
_exptl_crystal_size_mid 0.20
_exptl_crystal_size_min 0.10
_refine_diff_density_max 0.40
_refine_diff_density_min -0.36
_refine_ls_extinction_method None
_refine_ls_goodness_of_fit_ref 1.4785
_refine_ls_hydrogen_treatment none
_refine_ls_matrix_type full
_refine_ls_number_parameters 141
_refine_ls_number_reflns 1157
_refine_ls_number_restraints 113
_refine_ls_R_factor_all 0.0454
_refine_ls_R_factor_gt 0.0305
_refine_ls_shift/su_max 0.000897
_refine_ls_structure_factor_coef Fsqd
_refine_ls_weighting_details
;
Method=
SQRT(W) = 1/(Data with the key SIGMA(/FO/) in list 6)
;
_refine_ls_weighting_scheme sigma
_refine_ls_wR_factor_all 0.0446
_refine_ls_wR_factor_gt 0.0436
_refine_ls_wR_factor_ref 0.0446
_reflns_limit_h_max 12
_reflns_limit_h_min 0
_reflns_limit_k_max 15
_reflns_limit_k_min 0
_reflns_limit_l_max 11
_reflns_limit_l_min 0
_reflns_number_gt 909
_reflns_number_total 1173
_reflns_threshold_expression I>2.0\s(I)
_oxford_diffrn_Wilson_B_factor 0.00
_oxford_diffrn_Wilson_scale 0.00
_oxford_refine_ls_r_factor_ref 0.0454
_oxford_refine_ls_scale 0.6286(12)
_oxford_reflns_number_all 1157
_oxford_reflns_threshold_expression_ref I>-10.0\s(I)
_cod_data_source_file b912707k.txt
_cod_data_source_block cucg07_0.87GPa
_cod_depositor_comments
;
The following automatic conversions were performed:
'_symmetry_cell_setting' value 'Orthorhombic' changed to 'orthorhombic'
according to '/home/saulius/struct/CIF-dictionaries/cif_core.dic'
dictionary named 'cif_core.dic' version 2.4.1 from 2010-06-29.

Automatic conversion script
Id: cif_fix_enum 1527 2010-12-29 10:47:43Z saulius 
;
_cod_original_sg_symbol_Hall '-P 2ac 2n '
_cod_original_sg_symbol_H-M 'P n m a '
_cod_database_code 7201458

loop_
_symmetry_equiv_pos_as_xyz
x,y,z
-x,-y,-z
-x+1/2,y+1/2,z+1/2
x+1/2,-y+1/2,-z+1/2
x,-y+1/2,z
-x,y+1/2,-z
-x+1/2,-y,z+1/2
x+1/2,y,-z+1/2

loop_
_atom_site_label
_atom_site_type_symbol
_atom_site_fract_x
_atom_site_fract_y
_atom_site_fract_z
_atom_site_U_iso_or_equiv
_atom_site_occupancy
_atom_site_adp_type
_atom_site_refinement_flags_posn
_atom_site_refinement_flags_adp
_atom_site_refinement_flags_occupancy
_atom_site_disorder_assembly
_atom_site_disorder_group
_oxford_atom_site_special_shape
_atom_site_attached_hydrogens
Cu1 Cu 0.58706(3) 0.634683(18) 0.20052(3) 0.0264 1.0000 Uani . . . . . . .
C1 C 0.4409(3) 0.7500 0.1003(3) 0.0223 1.0000 Uani DS TU . . . . .
C2 C 0.4033(3) 0.65057(13) 0.0224(2) 0.0272 1.0000 Uani D U . . . . .
C3 C 0.4214(3) 0.54731(17) 0.1062(3) 0.0271 1.0000 Uani D U . . . . .
C4 C 0.4134(4) 0.7500 0.2683(3) 0.0233 1.0000 Uani DS TU . . . . .
C5 C 0.6419(3) 0.44810(19) 0.3866(2) 0.0268 1.0000 Uani D U . . . . .
C6 C 0.6393(4) 0.7500 0.6665(3) 0.0298 1.0000 Uani DS TU . . . . .
N1 N 0.6602(2) 0.52747(13) 0.2930(2) 0.0320 1.0000 Uani D U . . . . .
N2 N 0.5643(3) 0.40962(19) 0.3979(2) 0.0419 1.0000 Uani D U . . . . .
N3 N 0.7033(3) 0.4075(2) 0.4767(3) 0.0529 1.0000 Uani D U . . . . .
N4 N 0.6505(3) 0.83955(18) 0.5947(3) 0.0650 1.0000 Uani D U . . . . .
N6 N 0.6192(4) 0.7500 0.8082(3) 0.0537 1.0000 Uani DS TU . . . . .
O1 O 0.5307(3) 0.7500 0.0901(2) 0.0253 1.0000 Uani DS TU . . . . .
O2 O 0.4912(2) 0.53710(11) 0.17740(19) 0.0328 1.0000 Uani D U . . . . .
O3 O 0.3678(2) 0.47541(14) 0.1024(2) 0.0497 1.0000 Uani D U . . . . .
O4 O 0.4723(3) 0.7500 0.3663(2) 0.0305 1.0000 Uani DS TU . . . . .
O5 O 0.3352(3) 0.7500 0.2961(3) 0.0365 1.0000 Uani DS TU . . . . .
O6 O 0.6630(4) 0.7500 0.2597(3) 0.0355 1.0000 Uani DS T . . . . .
H6 H 0.7149(11) 0.7500 0.233(6) 0.0424 1.0000 Uiso DS . . . . . .
H21 H 0.4283 0.6451 -0.0801 0.0332 1.0000 Uiso . . . . . . .
H22 H 0.3404 0.6597 0.0146 0.0332 1.0000 Uiso . . . . . . .
H1 H 0.7149 0.5325 0.2686 0.0382 1.0000 Uiso . . . . . . .
H23 H 0.5536 0.3569 0.4609 0.0506 1.0000 Uiso . . . . . . .
H24 H 0.5226 0.4365 0.3425 0.0506 1.0000 Uiso . . . . . . .
H31 H 0.7557 0.4337 0.4734 0.0634 1.0000 Uiso . . . . . . .
H32 H 0.6912 0.3549 0.5389 0.0634 1.0000 Uiso . . . . . . .
H41 H 0.6446 0.9007 0.6426 0.0780 1.0000 Uiso . . . . . . .
H42 H 0.6641 0.8390 0.4983 0.0780 1.0000 Uiso . . . . . . .
H61 H 0.6132 0.8109 0.8569 0.0647 1.0000 Uiso . . . . . . .

loop_
_atom_site_aniso_label
_atom_site_aniso_U_11
_atom_site_aniso_U_22
_atom_site_aniso_U_33
_atom_site_aniso_U_23
_atom_site_aniso_U_13
_atom_site_aniso_U_12
Cu1 0.0257(6) 0.02658(14) 0.02684(15) 0.00364(10) -0.00019(18) -0.00058(19)
C1 0.021(8) 0.0247(14) 0.0214(16) 0.0000 -0.002(2) 0.0000
C2 0.029(5) 0.0272(10) 0.0256(11) -0.0022(8) -0.0049(14) -0.0005(16)
C3 0.024(5) 0.0274(11) 0.0299(13) -0.0027(9) -0.0046(18) 0.0016(18)
C4 0.022(9) 0.0236(14) 0.025(2) 0.0000 0.003(3) 0.0000
C5 0.023(6) 0.0288(12) 0.0283(13) 0.0002(9) -0.0016(16) 0.0011(18)
C6 0.033(8) 0.0360(16) 0.0206(17) 0.0000 0.0009(18) 0.0000
N1 0.032(5) 0.0324(9) 0.0321(11) 0.0101(7) 0.0057(14) 0.0021(13)
N2 0.026(6) 0.0504(13) 0.0496(14) 0.0243(11) -0.0051(16) -0.0042(19)
N3 0.011(6) 0.0692(14) 0.0783(18) 0.0449(13) -0.0106(19) -0.0054(19)
N4 0.071(6) 0.0626(14) 0.0615(16) 0.0314(11) -0.0150(19) -0.0166(19)
N6 0.058(8) 0.070(2) 0.0325(17) 0.0000 0.012(2) 0.0000
O1 0.028(5) 0.0271(11) 0.0211(11) 0.0000 0.0007(15) 0.0000
O2 0.032(4) 0.0262(8) 0.0402(11) 0.0039(6) -0.0096(13) -0.0024(11)
O3 0.029(5) 0.0437(10) 0.0763(14) 0.0211(9) -0.0206(16) -0.0209(14)
O4 0.025(5) 0.0466(13) 0.0194(12) 0.0000 0.0014(15) 0.0000
O5 0.021(7) 0.0580(15) 0.0300(14) 0.0000 0.0019(19) 0.0000
O6 0.024(6) 0.0325(11) 0.0498(17) 0.0000 0.0058(18) 0.0000

loop_
_atom_type_symbol
_atom_type_scat_dispersion_real
_atom_type_scat_dispersion_imag
_atom_type_scat_Cromer_Mann_a1
_atom_type_scat_Cromer_Mann_b1
_atom_type_scat_Cromer_Mann_a2
_atom_type_scat_Cromer_Mann_b2
_atom_type_scat_Cromer_Mann_a3
_atom_type_scat_Cromer_Mann_b3
_atom_type_scat_Cromer_Mann_a4
_atom_type_scat_Cromer_Mann_b4
_atom_type_scat_Cromer_Mann_c
_atom_type_scat_source
C 0.0000 0.0010 2.3100 20.8439 1.0200 10.2075 1.5886 0.5687 0.8650 51.6512 0.2156 'International Tables Vol C 4.2.6.8 and 6.1.1.4'
H 0.0000 0.0000 0.4930 10.5109 0.3229 26.1257 0.1402 3.1424 0.0408 57.7998 0.0030 'International Tables Vol C 4.2.6.8 and 6.1.1.4'
N 0.0010 0.0010 12.2126 0.0057 3.1322 9.8933 2.0125 28.9975 1.1663 0.5826 -11.5290 'International Tables Vol C 4.2.6.8 and 6.1.1.4'
O 0.0030 0.0030 3.0485 13.2771 2.2868 5.7011 1.5463 0.3239 0.8670 32.9089 0.2508 'International Tables Vol C 4.2.6.8 and 6.1.1.4'
Cu 0.2890 0.6150 13.3380 3.5828 7.1676 0.2470 5.6158 11.3966 1.6735 64.8126 1.1910 'International Tables Vol C 4.2.6.8 and 6.1.1.4'

loop_
_geom_angle_atom_site_label_1
_geom_angle_site_symmetry_1
_geom_angle_atom_site_label_2
_geom_angle_site_symmetry_2
_geom_angle_atom_site_label_3
_geom_angle_site_symmetry_3
_geom_angle
_geom_angle_publ_flag
N1 . Cu1 . O1 . 170.50(15) yes
N1 . Cu1 . O2 . 93.57(11) yes
O1 . Cu1 . O2 . 93.77(13) yes
N1 . Cu1 . O4 . 121.60(8) yes
O1 . Cu1 . O4 . 65.34(9) yes
O2 . Cu1 . O4 . 83.35(10) yes
N1 . Cu1 . O6 . 92.37(15) yes
O1 . Cu1 . O6 . 81.95(15) yes
O2 . Cu1 . O6 . 165.28(13) yes
O4 . Cu1 . O6 . 82.06(13) yes
C2 5_565 C1 . C2 . 107.9(3) yes
C2 5_565 C1 . C4 . 109.0(2) yes
C2 . C1 . C4 . 109.0(2) yes
C2 5_565 C1 . O1 . 110.6(2) yes
C2 . C1 . O1 . 110.6(2) yes
C4 . C1 . O1 . 109.8(3) yes
C1 . C2 . C3 . 113.5(2) yes
C1 . C2 . H21 . 108.5 no
C3 . C2 . H21 . 108.5 no
C1 . C2 . H22 . 108.4 no
C3 . C2 . H22 . 108.4 no
H21 . C2 . H22 . 109.5 no
C2 . C3 . O2 . 119.3(3) yes
C2 . C3 . O3 . 119.0(3) yes
O2 . C3 . O3 . 121.7(2) yes
C1 . C4 . O4 . 117.3(4) yes
C1 . C4 . O5 . 117.5(4) yes
O4 . C4 . O5 . 125.2(3) yes
N1 . C5 . N2 . 121.6(3) yes
N1 . C5 . N3 . 120.0(4) yes
N2 . C5 . N3 . 118.3(3) yes
N4 5_565 C6 . N4 . 119.1(3) yes
N4 5_565 C6 . N6 . 120.46(16) yes
N4 . C6 . N6 . 120.46(16) yes
C5 . N1 . Cu1 . 130.9(3) yes
C5 . N1 . H1 . 114.5 no
Cu1 . N1 . H1 . 114.6 no
C5 . N2 . H23 . 120.0 no
C5 . N2 . H24 . 120.0 no
H23 . N2 . H24 . 120.0 no
C5 . N3 . H31 . 120.0 no
C5 . N3 . H32 . 120.0 no
H31 . N3 . H32 . 120.0 no
C6 . N4 . H41 . 120.0 no
C6 . N4 . H42 . 120.0 no
H41 . N4 . H42 . 120.0 no
H61 5_565 N6 . C6 . 120.0 no
H61 5_565 N6 . H61 . 119.9 no
C6 . N6 . H61 . 120.0 no
C1 . O1 . Cu1 . 114.65(15) yes
C1 . O1 . Cu1 5_565 114.65(15) yes
Cu1 . O1 . Cu1 5_565 95.36(14) yes
C3 . O2 . Cu1 . 130.70(16) yes
C4 . O4 . Cu1 5_565 96.1(2) yes
C4 . O4 . Cu1 . 96.1(2) yes
Cu1 5_565 O4 . Cu1 . 63.88(8) yes
Cu1 5_565 O6 . Cu1 . 96.2(3) yes
Cu1 5_565 O6 . H6 . 120.8(18) no
Cu1 . O6 . H6 . 120.8(18) no

loop_
_geom_bond_atom_site_label_1
_geom_bond_site_symmetry_1
_geom_bond_atom_site_label_2
_geom_bond_site_symmetry_2
_geom_bond_distance
_geom_bond_publ_flag
Cu1 . N1 . 1.943(3) yes
Cu1 . O1 . 1.953(2) yes
Cu1 . O2 . 1.942(3) yes
Cu1 . O4 . 2.729(3) yes
Cu1 . O6 . 1.940(4) yes
C1 . C2 5_565 1.540(3) yes
C1 . C2 . 1.540(3) yes
C1 . C4 . 1.548(4) yes
C1 . O1 . 1.403(5) yes
C2 . C3 . 1.517(3) yes
C2 . H21 . 0.990 no
C2 . H22 . 0.990 no
C3 . O2 . 1.265(5) yes
C3 . O3 . 1.228(4) yes
C4 . O4 . 1.264(5) yes
C4 . O5 . 1.246(6) yes
C5 . N1 . 1.325(3) yes
C5 . N2 . 1.307(5) yes
C5 . N3 . 1.347(4) yes
C6 . N4 5_565 1.301(2) yes
C6 . N4 . 1.301(2) yes
C6 . N6 . 1.293(4) yes
N1 . H1 . 0.883 no
N2 . H23 . 0.880 no
N2 . H24 . 0.880 no
N3 . H31 . 0.880 no
N3 . H32 . 0.879 no
N4 . H41 . 0.880 no
N4 . H42 . 0.880 no
N6 . H61 5_565 0.880 no
N6 . H61 . 0.880 no
O6 . H6 . 0.842(10) no
